data_8103866
loop_
_publ_author_name
'Gougeon, P.'
'Ansel, D.'
'Halet, J.F.'
'Bauer, J.'

_publ_section_title
;
 Crystal structure of decacerium nonaboride dodecaboride, Ce10 B9 C12
;
_journal_name_full 'Zeitschrift fuer Kristallographie (149,1979-)'
_journal_page_first 825
_journal_page_last 825
_journal_volume 211
_journal_year 1996
_chemical_formula_sum 'C12 B9 Ce10'
_chemical_name_systematic 'Ce10 B9 C12'
_space_group_IT_number 92
_symmetry_space_group_name_Hall 'P 4abw 2nw'
_symmetry_space_group_name_H-M 'P 41 21 2'
_cell_angle_alpha 90
_cell_angle_beta 90
_cell_angle_gamma 90
_cell_formula_units_Z 4
_cell_length_a 8.4785
_cell_length_b 8.4785
_cell_length_c 25.35
_cell_volume 1822.284
_citation_journal_id_ASTM ZEKRDZ
_cod_data_source_file Gougeon_ZEKRDZ_1996_1921.cif
_cod_data_source_block C12B9Ce10
_cod_database_code 8103866

loop_
_symmetry_equiv_pos_as_xyz
x,y,z
-y+1/2,x+1/2,z+1/4
-x,-y,z+1/2
y+1/2,-x+1/2,z+3/4
x+1/2,-y+1/2,-z+3/4
y,x,-z
-x+1/2,y+1/2,-z+1/4
-y,-x,-z+1/2

loop_
_atom_site_label
_atom_site_type_symbol
_atom_site_fract_x
_atom_site_fract_y
_atom_site_fract_z
_atom_site_occupancy
_atom_site_U_iso_or_equiv
B3 B-3 0.858 0.367 0.3838 1 0.0
B5 B-3 0.42 0.42 0 1 0.0
C5 C 0.304 0.414 0.1549 1 0.0
C4 C 0.093 0.004 0.2008 1 0.0
C3 C 0.694 0.005 0.4338 1 0.0
C2 C 0.292 0.187 0.4194 1 0.0
B4 B-3 0.367 0.503 0.1089 1 0.0
Ce4 Ce+3 0.199 0.0914 0.69621 1 0.0
B1 B-3 0.915 0.215 0.9641 1 0.0
B2 B-3 0.783 0.291 0.2754 1 0.0
Ce1 Ce+3 0.4851 0.4014 0.31164 1 0.0
Ce2 Ce+3 0.68321 0.0057 0.33162 1 0.0
C6 C 0.211 0.479 0.2642 1 0.0
C1 C 0.392 0.102 0.3108 1 0.0
Ce5 Ce+3 0.2893 -0.2021 0.3203 1 0.0
Ce3 Ce+3 0.39896 0.09446 0.20926 1 0.0
